data_1552179
loop_
_publ_author_name
'Nguyen, Quynh H.'
'Nguyen, Nguyen H.'
'Kim, Hanbyul'
'Shin, Seunghoon'

_publ_section_title
;
 Synthesis of \g-substituted carbonyl compounds from DMSO-mediated
 oxidation of enynamides: mechanistic insights and carbon- and
 hetero-functionalizations
;
_journal_name_full 'Chemical Science'
_journal_paper_doi 10.1039/C9SC03663F
_journal_year 2019
_chemical_formula_sum 'C23 H25 N3 O5 S3'
_chemical_formula_weight 519.64
_space_group_crystal_system triclinic
_space_group_IT_number 2
_space_group_name_Hall '-P 1'
_space_group_name_H-M_alt 'P -1'
_symmetry_space_group_name_Hall '-P 1'
_symmetry_space_group_name_H-M 'P -1'
_atom_sites_solution_hydrogens geom
_audit_creation_method SHELXL-2014/7
_audit_update_record
;
2019-03-27 deposited with the CCDC.    2019-08-12 downloaded from the CCDC.
;
_cell_angle_alpha 84.839(3)
_cell_angle_beta 81.171(2)
_cell_angle_gamma 79.286(3)
_cell_formula_units_Z 2
_cell_length_a 7.7689(3)
_cell_length_b 12.7180(6)
_cell_length_c 12.8936(6)
_cell_measurement_reflns_used 4868
_cell_measurement_temperature 173(2)
_cell_measurement_theta_max 27.05
_cell_measurement_theta_min 2.21
_cell_volume 1234.43(10)
_computing_cell_refinement 'Bruker SAINT'
_computing_data_collection 'Bruker APEX2'
_computing_data_reduction 'Bruker SAINT'
_computing_molecular_graphics 'Bruker SHELXTL'
_computing_publication_material 'Bruker SHELXTL'
_computing_structure_refinement 'SHELXL-2014/7 (Sheldrick, 2014)'
_computing_structure_solution 'SHELXS-97 (Sheldrick 2008)'
_diffrn_ambient_temperature 173(2)
_diffrn_measured_fraction_theta_full 1.000
_diffrn_measured_fraction_theta_max 0.998
_diffrn_measurement_device_type 'Bruker APEX-II CCD'
_diffrn_measurement_method '\f and \w scans'
_diffrn_radiation_type MoK\a
_diffrn_radiation_wavelength 0.71073
_diffrn_reflns_av_R_equivalents 0.0412
_diffrn_reflns_av_unetI/netI 0.0477
_diffrn_reflns_Laue_measured_fraction_full 1.000
_diffrn_reflns_Laue_measured_fraction_max 0.998
_diffrn_reflns_limit_h_max 9
_diffrn_reflns_limit_h_min -10
_diffrn_reflns_limit_k_max 16
_diffrn_reflns_limit_k_min -16
_diffrn_reflns_limit_l_max 17
_diffrn_reflns_limit_l_min -17
_diffrn_reflns_number 21026
_diffrn_reflns_point_group_measured_fraction_full 1.000
_diffrn_reflns_point_group_measured_fraction_max 0.998
_diffrn_reflns_theta_full 25.242
_diffrn_reflns_theta_max 28.239
_diffrn_reflns_theta_min 1.602
_exptl_absorpt_coefficient_mu 0.340
_exptl_absorpt_correction_T_max 0.7457
_exptl_absorpt_correction_T_min 0.7097
_exptl_absorpt_correction_type multi-scan
_exptl_absorpt_process_details '(SADABS; Sheldrick, 2014)'
_exptl_crystal_colour colourless
_exptl_crystal_density_diffrn 1.398
_exptl_crystal_description Block
_exptl_crystal_F_000 544
_exptl_crystal_size_max 0.274
_exptl_crystal_size_mid 0.132
_exptl_crystal_size_min 0.067
_refine_diff_density_max 0.712
_refine_diff_density_min -0.652
_refine_diff_density_rms 0.065
_refine_ls_extinction_method none
_refine_ls_goodness_of_fit_ref 1.069
_refine_ls_hydrogen_treatment constr
_refine_ls_matrix_type full
_refine_ls_number_parameters 307
_refine_ls_number_reflns 6081
_refine_ls_number_restraints 0
_refine_ls_restrained_S_all 1.069
_refine_ls_R_factor_all 0.0741
_refine_ls_R_factor_gt 0.0543
_refine_ls_shift/su_max 0.001
_refine_ls_shift/su_mean 0.000
_refine_ls_structure_factor_coef Fsqd
_refine_ls_weighting_details 'w=1/[\s^2^(Fo^2^)+(0.0673P)^2^+0.7087P] where P=(Fo^2^+2Fc^2^)/3'
_refine_ls_weighting_scheme calc
_refine_ls_wR_factor_gt 0.1408
_refine_ls_wR_factor_ref 0.1535
_reflns_Friedel_coverage 0.000
_reflns_number_gt 4516
_reflns_number_total 6081
_reflns_threshold_expression 'I > 2\s(I)'
_cod_data_source_file c9sc03663f2.cif
_cod_data_source_block NHQ-IX-58
_cod_depositor_comments
;
The following automatic conversions were performed:

'_exptl_absorpt_correction_type' value 'Multi-scan' changed to
'multi-scan' according to
/home/data/users/saulius/crontab/automatic-downloads/rss-feeds/RSC/lib/dictionaries/cif_core.dic
dictionary named 'cif_core.dic' version 2.4.2 from 2011-04-26.

Automatic conversion script
Id: cif_fix_values 4973 2017-02-22 13:04:09Z antanas 
;
_cod_database_code 1552179
_shelx_shelxl_version_number 2014/7
_shelx_space_group_comment
; 
The symmetry employed for this shelxl refinement is uniquely defined 
by the following loop, which should always be used as a source of 
symmetry information in preference to the above space-group names. 
They are only intended as comments. 
;
_shelx_estimated_absorpt_t_min 0.913
_shelx_estimated_absorpt_t_max 0.978

loop_
_space_group_symop_operation_xyz
'x, y, z'
'-x, -y, -z'

loop_
_atom_site_label
_atom_site_type_symbol
_atom_site_fract_x
_atom_site_fract_y
_atom_site_fract_z
_atom_site_U_iso_or_equiv
_atom_site_adp_type
_atom_site_occupancy
_atom_site_site_symmetry_order
_atom_site_calc_flag
_atom_site_refinement_flags_posn
_atom_site_refinement_flags_adp
_atom_site_refinement_flags_occupancy
_atom_site_disorder_assembly
_atom_site_disorder_group
S1 S 0.68342(8) 0.79564(5) 0.14015(5) 0.02868(16) Uani 1 1 d . . . . .
S2A S 0.29037(11) 1.03082(7) 0.40271(7) 0.0318(2) Uani 0.6 1 d . . P A 1
C10A C 0.2488(2) 0.89681(16) 0.58647(16) 0.0618(5) Uani 0.4 1 d . . P A 1
H10A H 0.2545 0.8373 0.6368 0.074 Uiso 0.5 1 calc R U P A 1
S2B S 0.2488(2) 0.89681(16) 0.58647(16) 0.0618(5) Uani 0.4 1 d . . P A 2
C10B C 0.29037(11) 1.03082(7) 0.40271(7) 0.0318(2) Uani 0.6 1 d . . P A 2
H10B H 0.3239 1.0576 0.3328 0.038 Uiso 0.5 1 calc R U P A 2
S3 S 0.27120(10) 0.41473(5) 0.38529(6) 0.04042(19) Uani 1 1 d . . . . .
O1 O 0.5175(2) 0.83458(15) 0.10298(15) 0.0397(5) Uani 1 1 d . . . . .
O2 O 0.7992(2) 0.70508(14) 0.09488(15) 0.0384(4) Uani 1 1 d . . . . .
O3 O -0.0069(2) 0.68815(15) 0.32685(16) 0.0402(5) Uani 1 1 d . . . . .
O4 O 0.3611(3) 0.44223(16) 0.46423(16) 0.0492(5) Uani 1 1 d . . . . .
O5 O 0.1926(3) 0.32074(16) 0.40194(19) 0.0606(6) Uani 1 1 d . . . . .
N1 N 0.6454(3) 0.75902(15) 0.26617(16) 0.0285(4) Uani 1 1 d . . . . .
H1A H 0.6802 0.6939 0.2932 0.034 Uiso 1 1 calc R U . . .
N2 N 0.5493(3) 0.84530(16) 0.32642(16) 0.0293(4) Uani 1 1 d . . . . .
H2A H 0.5641 0.9124 0.3132 0.035 Uiso 1 1 calc R U . . .
N3 N 0.1041(3) 0.51585(17) 0.36671(18) 0.0347(5) Uani 1 1 d . . . . .
C1 C 0.8002(3) 0.90289(19) 0.13302(18) 0.0270(5) Uani 1 1 d . . . . .
C2 C 0.9826(3) 0.8803(2) 0.13091(18) 0.0294(5) Uani 1 1 d . . . . .
H2B H 1.0436 0.8084 0.1277 0.035 Uiso 1 1 calc R U . . .
C3 C 1.0753(3) 0.9629(2) 0.13356(19) 0.0327(5) Uani 1 1 d . . . . .
H3A H 1.2003 0.9476 0.1308 0.039 Uiso 1 1 calc R U . . .
C4 C 0.9861(4) 1.0680(2) 0.14020(19) 0.0348(6) Uani 1 1 d . . . . .
C5 C 0.8041(4) 1.0886(2) 0.1409(2) 0.0390(6) Uani 1 1 d . . . . .
H5A H 0.7429 1.1605 0.1440 0.047 Uiso 1 1 calc R U . . .
C6 C 0.7099(4) 1.0076(2) 0.1371(2) 0.0337(6) Uani 1 1 d . . . . .
H6A H 0.5854 1.0233 0.1374 0.040 Uiso 1 1 calc R U . . .
C7 C 1.0856(5) 1.1571(2) 0.1491(2) 0.0513(8) Uani 1 1 d . . . . .
H7A H 1.2119 1.1276 0.1472 0.077 Uiso 1 1 calc R U . . .
H7B H 1.0689 1.2106 0.0902 0.077 Uiso 1 1 calc R U . . .
H7C H 1.0408 1.1909 0.2156 0.077 Uiso 1 1 calc R U . . .
C8 C 0.4242(3) 0.80984(19) 0.41226(18) 0.0264(5) Uani 1 1 d . . . . .
H8A H 0.4887 0.7576 0.4619 0.032 Uiso 1 1 calc R U . . .
C9 C 0.3288(3) 0.90708(18) 0.46839(18) 0.0264(5) Uani 1 1 d . . . . .
C11 C 0.1554(3) 1.0176(2) 0.5952(2) 0.0330(6) Uani 1 1 d . . . . .
H11 H 0.0893 1.0418 0.6596 0.040 Uiso 1 1 calc R U . A 1
C12 C 0.1714(4) 1.0856(2) 0.5094(2) 0.0363(6) Uani 1 1 d . . . . .
H12 H 0.1188 1.1592 0.5096 0.044 Uiso 1 1 calc R U . A 1
C13 C 0.2924(3) 0.75846(18) 0.36986(18) 0.0262(5) Uani 1 1 d . . . . .
H13A H 0.2341 0.7962 0.3145 0.031 Uiso 1 1 calc R U . . .
C14 C 0.2529(3) 0.66380(18) 0.40519(19) 0.0282(5) Uani 1 1 d . . . . .
H14A H 0.3152 0.6210 0.4564 0.034 Uiso 1 1 calc R U . . .
C15 C 0.1104(3) 0.62565(19) 0.36378(19) 0.0275(5) Uani 1 1 d . . . . .
C16 C -0.0410(4) 0.4897(3) 0.3164(3) 0.0516(8) Uani 1 1 d . . . . .
H16A H -0.0360 0.4119 0.3218 0.077 Uiso 1 1 calc R U . . .
H16B H -0.1551 0.5247 0.3521 0.077 Uiso 1 1 calc R U . . .
H16C H -0.0275 0.5154 0.2422 0.077 Uiso 1 1 calc R U . . .
C17 C 0.4114(4) 0.40893(19) 0.2648(2) 0.0364(6) Uani 1 1 d . . . . .
C18 C 0.5373(4) 0.4751(2) 0.2415(2) 0.0401(6) Uani 1 1 d . . . . .
H18A H 0.5498 0.5232 0.2910 0.048 Uiso 1 1 calc R U . . .
C19 C 0.6436(4) 0.4700(2) 0.1460(3) 0.0451(7) Uani 1 1 d . . . . .
H19A H 0.7299 0.5152 0.1299 0.054 Uiso 1 1 calc R U . . .
C20 C 0.6278(4) 0.3998(2) 0.0719(2) 0.0463(7) Uani 1 1 d . . . . .
C21 C 0.4995(4) 0.3356(2) 0.0969(3) 0.0518(8) Uani 1 1 d . . . . .
H21A H 0.4852 0.2884 0.0470 0.062 Uiso 1 1 calc R U . . .
C22 C 0.3924(4) 0.3388(2) 0.1924(3) 0.0471(8) Uani 1 1 d . . . . .
H22A H 0.3063 0.2935 0.2087 0.057 Uiso 1 1 calc R U . . .
C23 C 0.7466(5) 0.3936(3) -0.0318(3) 0.0669(10) Uani 1 1 d . . . . .
H23A H 0.8285 0.4443 -0.0357 0.100 Uiso 1 1 calc R U . . .
H23B H 0.8140 0.3207 -0.0380 0.100 Uiso 1 1 calc R U . . .
H23C H 0.6748 0.4117 -0.0892 0.100 Uiso 1 1 calc R U . . .

loop_
_atom_site_aniso_label
_atom_site_aniso_U_11
_atom_site_aniso_U_22
_atom_site_aniso_U_33
_atom_site_aniso_U_23
_atom_site_aniso_U_13
_atom_site_aniso_U_12
S1 0.0240(3) 0.0297(3) 0.0340(3) -0.0096(2) -0.0027(2) -0.0063(2)
S2A 0.0333(4) 0.0306(4) 0.0311(4) -0.0040(3) -0.0008(3) -0.0067(3)
C10A 0.0423(9) 0.0736(12) 0.0738(12) -0.0376(10) -0.0008(8) -0.0110(8)
S2B 0.0423(9) 0.0736(12) 0.0738(12) -0.0376(10) -0.0008(8) -0.0110(8)
C10B 0.0333(4) 0.0306(4) 0.0311(4) -0.0040(3) -0.0008(3) -0.0067(3)
S3 0.0488(4) 0.0246(3) 0.0509(4) 0.0075(3) -0.0177(3) -0.0101(3)
O1 0.0305(10) 0.0479(11) 0.0446(11) -0.0095(9) -0.0137(8) -0.0067(8)
O2 0.0358(10) 0.0336(10) 0.0464(11) -0.0176(8) 0.0040(8) -0.0086(8)
O3 0.0298(10) 0.0382(10) 0.0558(12) 0.0039(9) -0.0181(9) -0.0072(8)
O4 0.0631(14) 0.0367(11) 0.0511(12) 0.0066(9) -0.0300(11) -0.0037(10)
O5 0.0746(17) 0.0312(11) 0.0797(16) 0.0135(11) -0.0151(13) -0.0236(11)
N1 0.0241(10) 0.0237(10) 0.0365(11) -0.0036(8) -0.0005(8) -0.0035(8)
N2 0.0258(10) 0.0265(10) 0.0359(11) -0.0081(8) 0.0041(8) -0.0092(8)
N3 0.0320(12) 0.0293(11) 0.0475(13) 0.0017(9) -0.0128(10) -0.0136(9)
C1 0.0286(12) 0.0272(12) 0.0256(11) -0.0040(9) -0.0017(9) -0.0065(9)
C2 0.0277(12) 0.0306(12) 0.0289(12) -0.0050(10) 0.0000(10) -0.0041(10)
C3 0.0297(13) 0.0430(14) 0.0277(12) -0.0018(10) -0.0021(10) -0.0141(11)
C4 0.0483(16) 0.0363(14) 0.0250(12) 0.0041(10) -0.0078(11) -0.0213(12)
C5 0.0531(18) 0.0267(13) 0.0370(15) 0.0011(11) -0.0095(13) -0.0052(12)
C6 0.0317(13) 0.0298(13) 0.0386(14) -0.0004(10) -0.0064(11) -0.0021(10)
C7 0.075(2) 0.0440(17) 0.0442(17) 0.0063(13) -0.0153(15) -0.0334(16)
C8 0.0236(11) 0.0284(12) 0.0279(12) 0.0003(9) -0.0047(9) -0.0062(9)
C9 0.0233(11) 0.0289(12) 0.0288(12) -0.0038(9) -0.0039(9) -0.0084(9)
C11 0.0324(13) 0.0392(14) 0.0301(13) -0.0092(11) -0.0002(10) -0.0135(11)
C12 0.0378(15) 0.0358(14) 0.0388(14) -0.0054(11) -0.0066(11) -0.0123(11)
C13 0.0234(11) 0.0291(12) 0.0265(12) -0.0022(9) -0.0025(9) -0.0060(9)
C14 0.0246(12) 0.0267(12) 0.0336(13) 0.0005(10) -0.0064(10) -0.0049(9)
C15 0.0255(12) 0.0278(12) 0.0300(12) 0.0021(9) -0.0048(9) -0.0081(9)
C16 0.0454(18) 0.0455(17) 0.074(2) -0.0084(15) -0.0219(16) -0.0203(14)
C17 0.0361(14) 0.0223(12) 0.0543(17) -0.0035(11) -0.0191(12) -0.0031(10)
C18 0.0351(15) 0.0308(13) 0.0581(18) -0.0125(12) -0.0137(13) -0.0048(11)
C19 0.0330(15) 0.0361(15) 0.066(2) -0.0087(14) -0.0098(14) -0.0013(12)
C20 0.0401(16) 0.0386(15) 0.0557(18) -0.0076(13) -0.0141(14) 0.0133(12)
C21 0.0506(19) 0.0381(16) 0.071(2) -0.0237(15) -0.0289(17) 0.0066(14)
C22 0.0452(17) 0.0323(14) 0.071(2) -0.0140(14) -0.0236(16) -0.0070(12)
C23 0.055(2) 0.065(2) 0.068(2) -0.0110(18) -0.0100(18) 0.0260(18)

loop_
_atom_type_symbol
_atom_type_description
_atom_type_scat_dispersion_real
_atom_type_scat_dispersion_imag
_atom_type_scat_source
C C 0.0033 0.0016 'International Tables Vol C Tables 4.2.6.8 and 6.1.1.4'
H H 0.0000 0.0000 'International Tables Vol C Tables 4.2.6.8 and 6.1.1.4'
N N 0.0061 0.0033 'International Tables Vol C Tables 4.2.6.8 and 6.1.1.4'
O O 0.0106 0.0060 'International Tables Vol C Tables 4.2.6.8 and 6.1.1.4'
S S 0.1246 0.1234 'International Tables Vol C Tables 4.2.6.8 and 6.1.1.4'

loop_
_geom_angle_atom_site_label_1
_geom_angle_atom_site_label_2
_geom_angle_atom_site_label_3
_geom_angle
O1 S1 O2 119.80(11)
O1 S1 N1 108.60(11)
O2 S1 N1 104.38(11)
O1 S1 C1 108.62(12)
O2 S1 C1 109.05(11)
N1 S1 C1 105.45(11)
C12 S2A C9 91.94(13)
C9 C10A C11 96.81(18)
C9 C10A H10A 131.6
C11 C10A H10A 131.6
C9 S2B C11 96.81(18)
C12 C10B C9 91.94(13)
C12 C10B H10B 134.0
C9 C10B H10B 134.0
O4 S3 O5 119.46(13)
O4 S3 N3 107.99(12)
O5 S3 N3 105.08(13)
O4 S3 C17 109.63(14)
O5 S3 C17 108.59(14)
N3 S3 C17 105.10(12)
N2 N1 S1 112.07(15)
N2 N1 H1A 124.0
S1 N1 H1A 124.0
N1 N2 C8 112.36(18)
N1 N2 H2A 123.8
C8 N2 H2A 123.8
C15 N3 C16 114.6(2)
C15 N3 S3 126.10(17)
C16 N3 S3 116.34(18)
C6 C1 C2 120.6(2)
C6 C1 S1 120.35(19)
C2 C1 S1 118.90(18)
C3 C2 C1 119.9(2)
C3 C2 H2B 120.1
C1 C2 H2B 120.1
C2 C3 C4 120.2(2)
C2 C3 H3A 119.9
C4 C3 H3A 119.9
C5 C4 C3 118.8(2)
C5 C4 C7 121.0(3)
C3 C4 C7 120.3(3)
C6 C5 C4 121.8(2)
C6 C5 H5A 119.1
C4 C5 H5A 119.1
C5 C6 C1 118.7(2)
C5 C6 H6A 120.6
C1 C6 H6A 120.6
C4 C7 H7A 109.5
C4 C7 H7B 109.5
H7A C7 H7B 109.5
C4 C7 H7C 109.5
H7A C7 H7C 109.5
H7B C7 H7C 109.5
N2 C8 C9 107.63(19)
N2 C8 C13 110.17(19)
C9 C8 C13 109.29(19)
N2 C8 H8A 109.9
C9 C8 H8A 109.9
C13 C8 H8A 109.9
C8 C9 S2B 120.69(19)
C8 C9 C10A 120.69(19)
C8 C9 S2A 121.32(17)
C10A C9 S2A 117.82(16)
C8 C9 C10B 121.32(17)
S2B C9 C10B 117.82(16)
C12 C11 C10A 118.4(2)
C12 C11 S2B 118.4(2)
C12 C11 H11 120.8
C10A C11 H11 120.8
C11 C12 S2A 115.0(2)
C11 C12 C10B 115.0(2)
C11 C12 H12 122.5
S2A C12 H12 122.5
C14 C13 C8 123.8(2)
C14 C13 H13A 118.1
C8 C13 H13A 118.1
C13 C14 C15 118.9(2)
C13 C14 H14A 120.5
C15 C14 H14A 120.5
O3 C15 N3 117.7(2)
O3 C15 C14 121.3(2)
N3 C15 C14 121.0(2)
N3 C16 H16A 109.5
N3 C16 H16B 109.5
H16A C16 H16B 109.5
N3 C16 H16C 109.5
H16A C16 H16C 109.5
H16B C16 H16C 109.5
C18 C17 C22 120.5(3)
C18 C17 S3 120.3(2)
C22 C17 S3 119.2(2)
C19 C18 C17 119.1(3)
C19 C18 H18A 120.4
C17 C18 H18A 120.4
C18 C19 C20 121.5(3)
C18 C19 H19A 119.2
C20 C19 H19A 119.2
C21 C20 C19 118.0(3)
C21 C20 C23 120.8(3)
C19 C20 C23 121.2(3)
C22 C21 C20 121.4(3)
C22 C21 H21A 119.3
C20 C21 H21A 119.3
C21 C22 C17 119.4(3)
C21 C22 H22A 120.3
C17 C22 H22A 120.3
C20 C23 H23A 109.5
C20 C23 H23B 109.5
H23A C23 H23B 109.5
C20 C23 H23C 109.5
H23A C23 H23C 109.5
H23B C23 H23C 109.5

loop_
_geom_bond_atom_site_label_1
_geom_bond_atom_site_label_2
_geom_bond_distance
S1 O1 1.4302(18)
S1 O2 1.4320(18)
S1 N1 1.647(2)
S1 C1 1.762(2)
S2A C12 1.665(3)
S2A C9 1.716(2)
C10A C9 1.557(3)
C10A C11 1.578(3)
C10A H10A 0.9500
S2B C9 1.557(3)
S2B C11 1.578(3)
C10B C12 1.665(3)
C10B C9 1.716(2)
C10B H10B 0.9500
S3 O4 1.421(2)
S3 O5 1.426(2)
S3 N3 1.678(2)
S3 C17 1.754(3)
O3 C15 1.218(3)
N1 N2 1.427(3)
N1 H1A 0.8800
N2 C8 1.455(3)
N2 H2A 0.8800
N3 C15 1.403(3)
N3 C16 1.484(3)
C1 C6 1.387(3)
C1 C2 1.389(3)
C2 C3 1.385(3)
C2 H2B 0.9500
C3 C4 1.390(4)
C3 H3A 0.9500
C4 C5 1.388(4)
C4 C7 1.506(4)
C5 C6 1.378(4)
C5 H5A 0.9500
C6 H6A 0.9500
C7 H7A 0.9800
C7 H7B 0.9800
C7 H7C 0.9800
C8 C9 1.503(3)
C8 C13 1.503(3)
C8 H8A 1.0000
C11 C12 1.347(4)
C11 H11 0.9500
C12 H12 0.9500
C13 C14 1.322(3)
C13 H13A 0.9500
C14 C15 1.474(3)
C14 H14A 0.9500
C16 H16A 0.9800
C16 H16B 0.9800
C16 H16C 0.9800
C17 C18 1.387(4)
C17 C22 1.389(4)
C18 C19 1.372(4)
C18 H18A 0.9500
C19 C20 1.399(4)
C19 H19A 0.9500
C20 C21 1.385(5)
C20 C23 1.503(5)
C21 C22 1.375(5)
C21 H21A 0.9500
C22 H22A 0.9500
C23 H23A 0.9800
C23 H23B 0.9800
C23 H23C 0.9800
